data_4504211
loop_
_publ_author_name
'Cunha-Silva, Lu\'is'
'Ahmad, Ruksanna'
'Carr, Michael J.'
'Franken, Andreas'
'Kennedy, John D.'
'Hardie, Michaele J.'

_publ_section_title
;
 One-Dimensional Coordination Polymers with Phenyl-carbaborane
 Anions:&#x00A0; Ag(I)/4,4&#x2018;-Bipyridine and
 2,3-Bis-(2-pyridyl)pyrazine Complexes
;
_journal_issue 4
_journal_name_full 'Crystal Growth &amp; Design'
_journal_page_first 658
_journal_paper_doi 10.1021/cg070048p
_journal_volume 7
_journal_year 2007
_chemical_formula_sum 'C19 H25 Ag B9 N3'
_chemical_formula_weight 500.58
_chemical_name_systematic
; 
 (4,4'-bipyridine)silver(I) 1-phenyl-closo-1-monocarbadecaborane acetonitrile clathrate
;
_space_group_IT_number 14
_symmetry_cell_setting monoclinic
_symmetry_space_group_name_Hall '-P 2yn'
_symmetry_space_group_name_H-M 'P 1 21/n 1'
_atom_sites_solution_hydrogens geom
_atom_sites_solution_primary direct
_atom_sites_solution_secondary difmap
_audit_creation_method SHELXL-97
_cell_angle_alpha 90.00
_cell_angle_beta 91.6694(9)
_cell_angle_gamma 90.00
_cell_formula_units_Z 4
_cell_length_a 10.1666(2)
_cell_length_b 11.3757(2)
_cell_length_c 20.3238(6)
_cell_measurement_temperature 150(2)
_cell_volume 2349.49(9)
_computing_cell_refinement 'DENZO-SMN (Otwinowski & Minor, 1996)'
_computing_data_collection 'COLLECT (Nonius, 1999)'
_computing_data_reduction 'DENZO-SMN (Otwinowski & Minor, 1996)'
_computing_molecular_graphics
;
 XSeed (Barbour, 2001)
;
_computing_structure_refinement 'SHELXL-97 (Sheldrick, 1997)'
_computing_structure_solution 'SHELXS-97 (Sheldrick, 1990)'
_diffrn_ambient_temperature 150(2)
_diffrn_measured_fraction_theta_full 0.960
_diffrn_measured_fraction_theta_max 0.960
_diffrn_measurement_device_type '&#x0091;Nonius KappaCCD area detector diffractometer''
_diffrn_radiation_monochromator graphite
_diffrn_radiation_source 'fine-focus sealed tube'
_diffrn_radiation_type MoK\a
_diffrn_radiation_wavelength 0.71073
_diffrn_reflns_av_R_equivalents 0.1040
_diffrn_reflns_av_sigmaI/netI 0.0831
_diffrn_reflns_limit_h_max 13
_diffrn_reflns_limit_h_min -12
_diffrn_reflns_limit_k_max 14
_diffrn_reflns_limit_k_min -14
_diffrn_reflns_limit_l_max 24
_diffrn_reflns_limit_l_min -27
_diffrn_reflns_number 17137
_diffrn_reflns_theta_full 28.28
_diffrn_reflns_theta_max 28.28
_diffrn_reflns_theta_min 3.32
_exptl_absorpt_coefficient_mu 0.870
_exptl_absorpt_correction_type multi-scan
_exptl_absorpt_process_details multiscan
_exptl_crystal_colour colourless
_exptl_crystal_density_diffrn 1.415
_exptl_crystal_density_method 'not measured'
_exptl_crystal_description needles
_exptl_crystal_F_000 1008
_exptl_crystal_size_max 0.25
_exptl_crystal_size_mid 0.12
_exptl_crystal_size_min 0.08
_refine_diff_density_max 1.924
_refine_diff_density_min -2.900
_refine_diff_density_rms 0.258
_refine_ls_extinction_method none
_refine_ls_goodness_of_fit_ref 1.042
_refine_ls_hydrogen_treatment noref
_refine_ls_matrix_type full
_refine_ls_number_parameters 293
_refine_ls_number_reflns 5607
_refine_ls_number_restraints 0
_refine_ls_restrained_S_all 1.042
_refine_ls_R_factor_all 0.1158
_refine_ls_R_factor_gt 0.0939
_refine_ls_shift/su_max 0.001
_refine_ls_shift/su_mean 0.000
_refine_ls_structure_factor_coef Fsqd
_refine_ls_weighting_details 'calc w=1/[\s^2^(Fo^2^)+(0.1634P)^2^+0.0000P] where P=(Fo^2^+2Fc^2^)/3'
_refine_ls_weighting_scheme calc
_refine_ls_wR_factor_gt 0.2211
_refine_ls_wR_factor_ref 0.2402
_reflns_number_gt 4069
_reflns_number_total 5607
_reflns_threshold_expression >2sigma(I)
_cod_data_source_file cg070048psi20070116_115359.cif
_cod_data_source_block c:_complex_1
_cod_depositor_comments
;
The following automatic conversions were performed:

'_symmetry_cell_setting' value 'Monoclinic' changed to 'monoclinic'
according to /home/saulius/struct/CIF-dictionaries/cif_core.dic
dictionary named 'cif_core.dic' version 2.4.1 from 2010-06-29.

Automatic conversion script
Id: cif_fix_values 1715 2011-07-08 13:25:40Z adriana 
;
_cod_original_cell_volume 2349.67(9)
_cod_original_sg_symbol_H-M P2(1)/n
_cod_database_code 4504211

loop_
_symmetry_equiv_pos_as_xyz
'x, y, z'
'-x+1/2, y+1/2, -z+1/2'
'-x, -y, -z'
'x-1/2, -y-1/2, z-1/2'

loop_
_atom_site_label
_atom_site_type_symbol
_atom_site_fract_x
_atom_site_fract_y
_atom_site_fract_z
_atom_site_U_iso_or_equiv
_atom_site_adp_type
_atom_site_occupancy
_atom_site_symmetry_multiplicity
_atom_site_calc_flag
_atom_site_refinement_flags
Ag1 Ag 0.35512(4) 0.65296(3) 0.684202(17) 0.0278(2) Uani 1 1 d .
N1 N 0.3582(4) -0.1597(4) 0.68606(17) 0.0231(10) Uani 1 1 d .
N2 N 0.3609(4) 0.4646(4) 0.68415(16) 0.0237(9) Uani 1 1 d .
N3 N 1.1051(6) -0.3509(3) 0.6153(3) 0.0434(13) Uani 1 1 d .
C1 C 0.7533(5) -0.0017(4) 0.60459(19) 0.0225(9) Uani 1 1 d .
C2 C 0.6904(5) -0.1177(4) 0.5991(2) 0.0244(10) Uani 1 1 d .
C3 C 0.7123(5) -0.2049(4) 0.6473(2) 0.0303(11) Uani 1 1 d .
H3 H 0.7661 -0.1873 0.6851 0.036 Uiso 1 1 calc R
C4 C 0.6569(6) -0.3162(5) 0.6409(2) 0.0354(12) Uani 1 1 d .
H4 H 0.6733 -0.3737 0.6740 0.043 Uiso 1 1 calc R
C5 C 0.5786(6) -0.3432(4) 0.5868(3) 0.0357(13) Uani 1 1 d .
H5 H 0.5418 -0.4196 0.5823 0.043 Uiso 1 1 calc R
C6 C 0.5532(6) -0.2582(5) 0.5386(3) 0.0368(13) Uani 1 1 d .
H6 H 0.4984 -0.2766 0.5014 0.044 Uiso 1 1 calc R
C7 C 0.6078(6) -0.1471(4) 0.5448(3) 0.0330(12) Uani 1 1 d .
H7 H 0.5891 -0.0898 0.5119 0.040 Uiso 1 1 calc R
C8 C 0.4394(5) -0.0988(4) 0.7263(2) 0.0257(10) Uani 1 1 d .
H8 H 0.4976 -0.1408 0.7552 0.031 Uiso 1 1 calc R
C9 C 0.2802(6) -0.0980(4) 0.6443(2) 0.0298(12) Uani 1 1 d .
H9 H 0.2231 -0.1397 0.6147 0.036 Uiso 1 1 calc R
C10 C 0.2793(5) 0.0243(4) 0.6425(2) 0.0254(10) Uani 1 1 d .
H10 H 0.2224 0.0646 0.6122 0.031 Uiso 1 1 calc R
C11 C 0.4421(5) 0.0238(4) 0.7276(2) 0.0252(10) Uani 1 1 d .
H11 H 0.4993 0.0639 0.7578 0.030 Uiso 1 1 calc R
C12 C 0.3611(4) 0.0865(5) 0.68465(17) 0.0169(9) Uani 1 1 d .
C13 C 0.3625(4) 0.2172(5) 0.68427(18) 0.0170(9) Uani 1 1 d .
C14 C 0.4373(6) 0.2820(4) 0.7286(3) 0.0321(12) Uani 1 1 d .
H14 H 0.4914 0.2429 0.7606 0.038 Uiso 1 1 calc R
C15 C 0.2853(7) 0.2807(5) 0.6395(3) 0.0463(18) Uani 1 1 d .
H15 H 0.2306 0.2405 0.6081 0.056 Uiso 1 1 calc R
C16 C 0.2879(7) 0.4029(5) 0.6403(3) 0.0485(18) Uani 1 1 d .
H16 H 0.2358 0.4444 0.6085 0.058 Uiso 1 1 calc R
C17 C 0.4347(6) 0.4041(4) 0.7270(3) 0.0298(12) Uani 1 1 d .
H17 H 0.4883 0.4461 0.7580 0.036 Uiso 1 1 calc R
C18 C 0.9072(6) -0.3811(5) 0.5337(3) 0.0385(13) Uani 1 1 d .
H18A H 0.9392 -0.3866 0.4888 0.07(2) Uiso 1 1 calc R
H18B H 0.8459 -0.3149 0.5366 0.07(2) Uiso 1 1 calc R
H18C H 0.8620 -0.4541 0.5450 0.049(18) Uiso 1 1 calc R
C19 C 1.0190(6) -0.3624(4) 0.5799(3) 0.0332(12) Uani 1 1 d .
B1 B 0.9156(6) 0.2758(5) 0.6165(2) 0.0255(11) Uani 1 1 d .
H101 H 0.9662 0.3631 0.6203 0.031 Uiso 1 1 calc R
B2 B 0.7958(6) 0.2286(5) 0.5631(2) 0.0255(11) Uani 1 1 d .
H102 H 0.7584 0.2916 0.5246 0.031 Uiso 1 1 calc R
B3 B 0.7762(6) 0.2265(5) 0.6535(3) 0.0293(12) Uani 1 1 d .
H103 H 0.7232 0.2871 0.6872 0.035 Uiso 1 1 calc R
B4 B 0.9364(7) 0.1524(4) 0.6627(3) 0.0281(13) Uani 1 1 d .
H104 H 1.0118 0.1541 0.7039 0.034 Uiso 1 1 calc R
B5 B 0.9549(6) 0.1539(4) 0.5724(3) 0.0238(11) Uani 1 1 d .
H105 H 1.0446 0.1564 0.5417 0.029 Uiso 1 1 calc R
B6 B 0.6838(6) 0.1263(5) 0.6010(3) 0.0262(11) Uani 1 1 d .
H106 H 0.5746 0.1362 0.5940 0.031 Uiso 1 1 calc R
B7 B 0.7852(6) 0.0708(5) 0.6716(2) 0.0251(11) Uani 1 1 d .
H107 H 0.7570 0.0362 0.7208 0.030 Uiso 1 1 calc R
B8 B 0.9102(5) 0.0198(4) 0.6145(2) 0.0234(11) Uani 1 1 d .
H108 H 0.9811 -0.0554 0.6183 0.028 Uiso 1 1 calc R
B9 B 0.8096(6) 0.0746(5) 0.5440(2) 0.0246(11) Uani 1 1 d .
H109 H 0.8000 0.0430 0.4919 0.030 Uiso 1 1 calc R

loop_
_atom_site_aniso_label
_atom_site_aniso_U_11
_atom_site_aniso_U_22
_atom_site_aniso_U_33
_atom_site_aniso_U_23
_atom_site_aniso_U_13
_atom_site_aniso_U_12
Ag1 0.0450(3) 0.0099(3) 0.0282(3) -0.00056(11) -0.00362(19) 0.00051(12)
N1 0.034(3) 0.020(3) 0.015(2) 0.0012(13) -0.0022(18) -0.0007(14)
N2 0.036(2) 0.018(2) 0.0161(19) -0.0021(13) -0.0024(17) -0.0007(15)
N3 0.055(3) 0.032(3) 0.042(3) 0.0020(18) -0.014(3) -0.0016(19)
C1 0.028(2) 0.027(2) 0.0119(19) 0.0001(17) -0.0066(16) -0.0008(18)
C2 0.030(2) 0.029(2) 0.0138(19) 0.0033(18) -0.0036(18) -0.0035(19)
C3 0.038(3) 0.034(3) 0.019(2) 0.006(2) -0.007(2) -0.002(2)
C4 0.049(3) 0.034(3) 0.023(2) 0.010(2) 0.002(2) 0.001(2)
C5 0.038(3) 0.033(3) 0.036(3) -0.004(2) 0.005(2) -0.008(2)
C6 0.040(3) 0.042(3) 0.028(3) -0.003(2) -0.011(2) -0.005(2)
C7 0.039(3) 0.037(3) 0.022(2) 0.0025(19) -0.010(2) -0.002(2)
C8 0.043(3) 0.010(2) 0.023(2) 0.0000(17) -0.012(2) 0.0029(18)
C9 0.048(3) 0.009(2) 0.031(3) 0.0007(18) -0.019(2) -0.0014(19)
C10 0.037(3) 0.013(2) 0.026(2) 0.0008(17) -0.017(2) 0.0011(18)
C11 0.040(3) 0.016(2) 0.019(2) -0.0031(17) -0.0132(19) 0.0000(19)
C12 0.026(2) 0.017(2) 0.0078(18) -0.0017(14) 0.0025(16) -0.0008(15)
C13 0.027(2) 0.015(2) 0.0098(18) 0.0016(14) 0.0005(17) 0.0018(15)
C14 0.048(3) 0.016(2) 0.031(3) 0.001(2) -0.023(2) 0.000(2)
C15 0.067(4) 0.011(2) 0.058(4) 0.002(2) -0.043(3) 0.000(2)
C16 0.073(4) 0.010(3) 0.060(4) 0.001(2) -0.046(3) -0.004(3)
C17 0.049(3) 0.011(2) 0.029(2) 0.0011(19) -0.016(2) -0.004(2)
C18 0.044(3) 0.040(3) 0.032(3) 0.002(2) -0.002(2) 0.003(3)
C19 0.049(3) 0.025(3) 0.026(3) -0.0019(19) -0.003(2) 0.004(2)
B1 0.037(3) 0.021(2) 0.018(2) -0.0024(19) -0.008(2) 0.003(2)
B2 0.035(3) 0.025(2) 0.017(2) 0.0029(19) -0.005(2) 0.001(2)
B3 0.040(3) 0.029(3) 0.018(2) -0.001(2) -0.002(2) 0.003(2)
B4 0.044(3) 0.024(3) 0.016(2) -0.0028(18) -0.011(2) 0.002(2)
B5 0.029(3) 0.027(3) 0.016(2) 0.0009(18) -0.004(2) -0.002(2)
B6 0.028(3) 0.035(3) 0.015(2) -0.002(2) -0.001(2) 0.006(2)
B7 0.036(3) 0.029(3) 0.010(2) 0.0017(19) -0.004(2) 0.006(2)
B8 0.029(3) 0.023(3) 0.017(2) -0.0015(19) -0.006(2) 0.000(2)
B9 0.031(3) 0.029(3) 0.013(2) 0.0026(19) -0.005(2) -0.003(2)

loop_
_atom_type_symbol
_atom_type_description
_atom_type_scat_dispersion_real
_atom_type_scat_dispersion_imag
_atom_type_scat_source
C C 0.0033 0.0016 'International Tables Vol C Tables 4.2.6.8 and 6.1.1.4'
H H 0.0000 0.0000 'International Tables Vol C Tables 4.2.6.8 and 6.1.1.4'
B B 0.0013 0.0007 'International Tables Vol C Tables 4.2.6.8 and 6.1.1.4'
Ag Ag -0.8971 1.1015 'International Tables Vol C Tables 4.2.6.8 and 6.1.1.4'
N N 0.0061 0.0033 'International Tables Vol C Tables 4.2.6.8 and 6.1.1.4'

loop_
_geom_angle_atom_site_label_1
_geom_angle_atom_site_label_2
_geom_angle_atom_site_label_3
_geom_angle
_geom_angle_site_symmetry_1
_geom_angle_site_symmetry_3
N1 Ag1 N2 177.42(15) 1_565 .
C8 N1 C9 117.3(4) . .
C8 N1 Ag1 122.5(3) . 1_545
C9 N1 Ag1 120.2(3) . 1_545
C17 N2 C16 117.2(5) . .
C17 N2 Ag1 122.2(3) . .
C16 N2 Ag1 120.6(3) . .
C2 C1 B7 126.8(4) . .
C2 C1 B6 128.0(4) . .
B7 C1 B6 69.9(3) . .
C2 C1 B8 124.7(4) . .
B7 C1 B8 69.3(3) . .
B6 C1 B8 107.2(4) . .
C2 C1 B9 125.8(4) . .
B7 C1 B9 107.4(4) . .
B6 C1 B9 69.4(3) . .
B8 C1 B9 69.2(3) . .
C7 C2 C3 117.2(5) . .
C7 C2 C1 121.5(4) . .
C3 C2 C1 121.3(4) . .
C4 C3 C2 121.3(4) . .
C4 C3 H3 119.3 . .
C2 C3 H3 119.3 . .
C5 C4 C3 120.2(5) . .
C5 C4 H4 119.9 . .
C3 C4 H4 119.9 . .
C4 C5 C6 119.8(5) . .
C4 C5 H5 120.1 . .
C6 C5 H5 120.1 . .
C7 C6 C5 120.2(5) . .
C7 C6 H6 119.9 . .
C5 C6 H6 119.9 . .
C6 C7 C2 121.2(5) . .
C6 C7 H7 119.4 . .
C2 C7 H7 119.4 . .
N1 C8 C11 122.7(4) . .
N1 C8 H8 118.7 . .
C11 C8 H8 118.7 . .
N1 C9 C10 122.8(4) . .
N1 C9 H9 118.6 . .
C10 C9 H9 118.6 . .
C12 C10 C9 119.7(4) . .
C12 C10 H10 120.2 . .
C9 C10 H10 120.2 . .
C12 C11 C8 119.6(4) . .
C12 C11 H11 120.2 . .
C8 C11 H11 120.2 . .
C10 C12 C11 117.9(5) . .
C10 C12 C13 121.1(4) . .
C11 C12 C13 121.0(4) . .
C14 C13 C15 116.2(5) . .
C14 C13 C12 122.5(4) . .
C15 C13 C12 121.3(4) . .
C13 C14 C17 120.7(4) . .
C13 C14 H14 119.6 . .
C17 C14 H14 119.6 . .
C13 C15 C16 120.1(5) . .
C13 C15 H15 119.9 . .
C16 C15 H15 119.9 . .
N2 C16 C15 122.8(5) . .
N2 C16 H16 118.6 . .
C15 C16 H16 118.6 . .
N2 C17 C14 123.0(4) . .
N2 C17 H17 118.5 . .
C14 C17 H17 118.5 . .
C19 C18 H18A 109.5 . .
C19 C18 H18B 109.5 . .
H18A C18 H18B 109.5 . .
C19 C18 H18C 109.5 . .
H18A C18 H18C 109.5 . .
H18B C18 H18C 109.5 . .
N3 C19 C18 178.3(5) . .
B2 B1 B4 99.6(4) . .
B2 B1 B5 65.2(3) . .
B4 B1 B5 65.8(3) . .
B2 B1 B3 65.8(3) . .
B4 B1 B3 65.1(4) . .
B5 B1 B3 100.0(4) . .
B2 B1 H101 130.2 . .
B4 B1 H101 130.2 . .
B5 B1 H101 130.0 . .
B3 B1 H101 130.0 . .
B1 B2 B9 112.8(4) . .
B1 B2 B6 112.3(4) . .
B9 B2 B6 61.4(3) . .
B1 B2 B5 57.7(3) . .
B9 B2 B5 59.8(3) . .
B6 B2 B5 102.8(4) . .
B1 B2 B3 57.7(3) . .
B9 B2 B3 102.2(4) . .
B6 B2 B3 59.0(3) . .
B5 B2 B3 90.7(3) . .
B1 B2 H102 118.0 . .
B9 B2 H102 119.9 . .
B6 B2 H102 120.1 . .
B5 B2 H102 130.5 . .
B3 B2 H102 131.1 . .
B1 B3 B6 111.7(4) . .
B1 B3 B7 111.8(4) . .
B6 B3 B7 61.7(3) . .
B1 B3 B4 56.9(3) . .
B6 B3 B4 102.4(4) . .
B7 B3 B4 59.4(3) . .
B1 B3 B2 56.5(3) . .
B6 B3 B2 59.5(3) . .
B7 B3 B2 102.0(4) . .
B4 B3 B2 89.2(4) . .
B1 B3 H103 118.9 . .
B6 B3 H103 119.9 . .
B7 B3 H103 120.0 . .
B4 B3 H103 131.3 . .
B2 B3 H103 131.7 . .
B1 B4 B7 112.8(4) . .
B1 B4 B8 112.0(4) . .
B7 B4 B8 61.1(3) . .
B1 B4 B3 57.9(3) . .
B7 B4 B3 59.5(3) . .
B8 B4 B3 102.2(4) . .
B1 B4 B5 57.3(3) . .
B7 B4 B5 102.5(4) . .
B8 B4 B5 59.3(3) . .
B3 B4 B5 90.6(3) . .
B1 B4 H104 118.1 . .
B7 B4 H104 119.9 . .
B8 B4 H104 120.4 . .
B3 B4 H104 130.7 . .
B5 B4 H104 131.0 . .
B1 B5 B9 111.7(4) . .
B1 B5 B8 111.8(4) . .
B9 B5 B8 61.2(3) . .
B1 B5 B2 57.1(3) . .
B9 B5 B2 59.2(3) . .
B8 B5 B2 101.9(4) . .
B1 B5 B4 56.9(3) . .
B9 B5 B4 101.9(4) . .
B8 B5 B4 59.4(3) . .
B2 B5 B4 89.5(4) . .
B1 B5 H105 118.7 . .
B9 B5 H105 120.3 . .
B8 B5 H105 120.2 . .
B2 B5 H105 131.4 . .
B4 B5 H105 131.4 . .
C1 B6 B3 108.8(4) . .
C1 B6 B2 108.5(4) . .
B3 B6 B2 61.6(3) . .
C1 B6 B9 55.4(3) . .
B3 B6 B9 102.3(4) . .
B2 B6 B9 58.9(3) . .
C1 B6 B7 55.0(3) . .
B3 B6 B7 59.3(3) . .
B2 B6 B7 101.8(4) . .
B9 B6 B7 89.8(3) . .
C1 B6 H106 121.7 . .
B3 B6 H106 120.5 . .
B2 B6 H106 120.9 . .
B9 B6 H106 130.9 . .
B7 B6 H106 131.2 . .
C1 B7 B4 109.1(4) . .
C1 B7 B3 108.6(3) . .
B4 B7 B3 61.1(3) . .
C1 B7 B8 55.4(3) . .
B4 B7 B8 59.6(3) . .
B3 B7 B8 102.2(4) . .
C1 B7 B6 55.1(3) . .
B4 B7 B6 101.7(4) . .
B3 B7 B6 59.0(3) . .
B8 B7 B6 89.8(3) . .
C1 B7 H107 121.5 . .
B4 B7 H107 120.7 . .
B3 B7 H107 120.9 . .
B8 B7 H107 130.7 . .
B6 B7 H107 131.3 . .
C1 B8 B5 109.2(4) . .
C1 B8 B4 108.7(4) . .
B5 B8 B4 61.3(3) . .
C1 B8 B7 55.3(3) . .
B5 B8 B7 102.7(4) . .
B4 B8 B7 59.3(3) . .
C1 B8 B9 55.5(3) . .
B5 B8 B9 59.4(3) . .
B4 B8 B9 102.0(3) . .
B7 B8 B9 90.3(3) . .
C1 B8 H108 121.5 . .
B5 B8 H108 120.4 . .
B4 B8 H108 120.9 . .
B7 B8 H108 130.6 . .
B9 B8 H108 130.9 . .
C1 B9 B2 109.0(4) . .
C1 B9 B5 109.1(3) . .
B2 B9 B5 61.0(3) . .
C1 B9 B8 55.3(3) . .
B2 B9 B8 101.9(3) . .
B5 B9 B8 59.5(3) . .
C1 B9 B6 55.2(3) . .
B2 B9 B6 59.7(3) . .
B5 B9 B6 102.4(4) . .
B8 B9 B6 90.0(3) . .
C1 B9 H109 121.4 . .
B2 B9 H109 120.8 . .
B5 B9 H109 120.6 . .
B8 B9 H109 131.0 . .
B6 B9 H109 130.7 . .

loop_
_geom_bond_atom_site_label_1
_geom_bond_atom_site_label_2
_geom_bond_distance
_geom_bond_site_symmetry_2
Ag1 N1 2.132(4) 1_565
Ag1 N2 2.144(5) .
N1 C8 1.339(6) .
N1 C9 1.343(6) .
N1 Ag1 2.132(4) 1_545
N2 C17 1.325(6) .
N2 C16 1.341(6) .
N3 C19 1.125(8) .
C1 C2 1.469(7) .
C1 B7 1.618(6) .
C1 B6 1.620(7) .
C1 B8 1.621(7) .
C1 B9 1.624(7) .
C2 C7 1.406(7) .
C2 C3 1.408(6) .
C3 C4 1.390(8) .
C3 H3 0.9500 .
C4 C5 1.373(8) .
C4 H4 0.9500 .
C5 C6 1.396(8) .
C5 H5 0.9500 .
C6 C7 1.384(7) .
C6 H6 0.9500 .
C7 H7 0.9500 .
C8 C11 1.396(6) .
C8 H8 0.9500 .
C9 C10 1.392(6) .
C9 H9 0.9500 .
C10 C12 1.373(6) .
C10 H10 0.9500 .
C11 C12 1.380(6) .
C11 H11 0.9500 .
C12 C13 1.487(9) .
C13 C14 1.376(6) .
C13 C15 1.387(6) .
C14 C17 1.390(8) .
C14 H14 0.9500 .
C15 C16 1.391(8) .
C15 H15 0.9500 .
C16 H16 0.9500 .
C17 H17 0.9500 .
C18 C19 1.467(8) .
C18 H18A 0.9800 .
C18 H18B 0.9800 .
C18 H18C 0.9800 .
B1 B2 1.694(7) .
B1 B4 1.699(7) .
B1 B5 1.705(7) .
B1 B3 1.718(9) .
B1 H101 1.1200 .
B2 B9 1.801(8) .
B2 B6 1.815(8) .
B2 B5 1.832(8) .
B2 B3 1.854(8) .
B2 H102 1.1200 .
B3 B6 1.806(8) .
B3 B7 1.810(8) .
B3 B4 1.839(9) .
B3 H103 1.1200 .
B4 B7 1.809(9) .
B4 B8 1.814(7) .
B4 B5 1.849(8) .
B4 H104 1.1200 .
B5 B9 1.811(8) .
B5 B8 1.813(7) .
B5 H105 1.1200 .
B6 B9 1.846(8) .
B6 B7 1.855(7) .
B6 H106 1.1200 .
B7 B8 1.841(8) .
B7 H107 1.1200 .
B8 B9 1.844(7) .
B8 H108 1.1200 .
B9 H109 1.1200 .
